data_7208408
loop_
_publ_author_name
'Pasatoiu, Traian D.'
'Madalan, Augustin M.'
'Zamfirescu, Marian'
'Tiseanu, Carmen'
'Andruh, Marius'

_publ_section_title
;
 One- and two-photon induced emission in heterobimetallic Zn(II)-Sm(III)
 and Zn(II)-Tb(III) complexes with a side-off compartmental ligand.
;
_journal_issue 32
_journal_name_full 'Physical chemistry chemical physics : PCCP'
_journal_page_first 11448
_journal_page_last 11456
_journal_paper_doi 10.1039/c2cp41026e
_journal_volume 14
_journal_year 2012
_chemical_formula_sum 'C21 H28 N5 O15 Tb Zn'
_chemical_formula_weight 814.76
_chemical_name_systematic
;
?
;
_space_group_IT_number 2
_symmetry_cell_setting triclinic
_symmetry_space_group_name_Hall '-P 1'
_symmetry_space_group_name_H-M 'P -1'
_atom_sites_solution_hydrogens geom
_atom_sites_solution_primary direct
_atom_sites_solution_secondary difmap
_audit_creation_method SHELXL-97
_cell_angle_alpha 83.147(6)
_cell_angle_beta 71.607(6)
_cell_angle_gamma 73.388(6)
_cell_formula_units_Z 2
_cell_length_a 8.8950(7)
_cell_length_b 13.2908(11)
_cell_length_c 13.3864(10)
_cell_measurement_reflns_used 20756
_cell_measurement_temperature 293(2)
_cell_measurement_theta_max 33.36
_cell_measurement_theta_min 3.20
_cell_volume 1438.3(2)
_computing_cell_refinement X-Area
_computing_data_collection X-Area
_computing_data_reduction X-Area
_computing_structure_refinement 'SHELXL-97 (Sheldrick, 1997)'
_computing_structure_solution 'SHELXS-97 (Sheldrick, 1997)'
_diffrn_ambient_temperature 293(2)
_diffrn_measured_fraction_theta_full 0.979
_diffrn_measured_fraction_theta_max 0.979
_diffrn_measurement_device_type 'STOE IPDS II'
_diffrn_measurement_method 'omega scans'
_diffrn_radiation_monochromator graphite
_diffrn_radiation_source 'fine-focus sealed tube'
_diffrn_radiation_type MoK\a
_diffrn_radiation_wavelength 0.71073
_diffrn_reflns_av_R_equivalents 0.0468
_diffrn_reflns_av_sigmaI/netI 0.0555
_diffrn_reflns_limit_h_max 13
_diffrn_reflns_limit_h_min -13
_diffrn_reflns_limit_k_max 20
_diffrn_reflns_limit_k_min -20
_diffrn_reflns_limit_l_max 20
_diffrn_reflns_limit_l_min -20
_diffrn_reflns_number 23974
_diffrn_reflns_theta_full 33.36
_diffrn_reflns_theta_max 33.36
_diffrn_reflns_theta_min 3.20
_exptl_absorpt_coefficient_mu 3.352
_exptl_absorpt_correction_T_max 0.4218
_exptl_absorpt_correction_T_min 0.2097
_exptl_absorpt_correction_type multi-scan
_exptl_crystal_colour colorless
_exptl_crystal_density_diffrn 1.877
_exptl_crystal_density_meas ?
_exptl_crystal_density_method 'not measured'
_exptl_crystal_description prism
_exptl_crystal_F_000 804
_exptl_crystal_size_max 0.5
_exptl_crystal_size_mid 0.3
_exptl_crystal_size_min 0.2
_refine_diff_density_max 1.163
_refine_diff_density_min -1.847
_refine_diff_density_rms 0.117
_refine_ls_extinction_coef 0.0209(6)
_refine_ls_extinction_expression Fc^*^=kFc[1+0.001xFc^2^\l^3^/sin(2\q)]^-1/4^
_refine_ls_extinction_method SHELXL
_refine_ls_goodness_of_fit_ref 0.957
_refine_ls_hydrogen_treatment mixed
_refine_ls_matrix_type full
_refine_ls_number_parameters 397
_refine_ls_number_reflns 10918
_refine_ls_number_restraints 0
_refine_ls_restrained_S_all 0.957
_refine_ls_R_factor_all 0.0585
_refine_ls_R_factor_gt 0.0379
_refine_ls_shift/su_max 0.003
_refine_ls_shift/su_mean 0.000
_refine_ls_structure_factor_coef Fsqd
_refine_ls_weighting_details 'calc w=1/[\s^2^(Fo^2^)+(0.0417P)^2^+0.0000P] where P=(Fo^2^+2Fc^2^)/3'
_refine_ls_weighting_scheme calc
_refine_ls_wR_factor_gt 0.0761
_refine_ls_wR_factor_ref 0.0819
_reflns_number_gt 8339
_reflns_number_total 10918
_reflns_threshold_expression >2sigma(I)
_cod_data_source_file c2cp41026e.txt
_cod_data_source_block shelxl
_cod_depositor_comments
;
The following automatic conversions were performed:

'_symmetry_cell_setting' value 'Triclinic' changed to 'triclinic'
according to /home/saulius/struct/CIF-dictionaries/cif_core.dic
dictionary named 'cif_core.dic' version 2.4.1 from 2010-06-29.

Automatic conversion script
Id: cif_fix_values 1891 2012-01-12 08:04:46Z andrius 

The following automatic conversions were performed:

'_exptl_crystal_density_meas' value 'not measured' was changed to '?'
- the value is perceived as not measured.

Automatic conversion script
Id: cif_fix_values 3008 2015-01-20 13:52:24Z robertas 
;
_cod_original_sg_symbol_H-M P-1
_cod_database_code 7208408

loop_
_symmetry_equiv_pos_as_xyz
'x, y, z'
'-x, -y, -z'

loop_
_atom_site_label
_atom_site_type_symbol
_atom_site_fract_x
_atom_site_fract_y
_atom_site_fract_z
_atom_site_U_iso_or_equiv
_atom_site_adp_type
_atom_site_occupancy
_atom_site_symmetry_multiplicity
_atom_site_calc_flag
_atom_site_refinement_flags
C1 C 0.4081(5) 0.9983(3) 0.3873(3) 0.0527(9) Uani 1 1 d .
H1A H 0.4154 0.9518 0.4472 0.079 Uiso 1 1 calc R
H1B H 0.3330 1.0648 0.4105 0.079 Uiso 1 1 calc R
H1C H 0.5146 1.0082 0.3499 0.079 Uiso 1 1 calc R
C2 C 0.3323(4) 1.0116(2) 0.2287(2) 0.0341(6) Uani 1 1 d .
C3 C 0.3523(4) 1.1107(3) 0.2035(3) 0.0431(7) Uani 1 1 d .
H3 H 0.3761 1.1457 0.2503 0.052 Uiso 1 1 calc R
C4 C 0.3370(5) 1.1594(3) 0.1073(3) 0.0463(8) Uani 1 1 d .
H4 H 0.3492 1.2271 0.0904 0.056 Uiso 1 1 calc R
C5 C 0.3040(4) 1.1067(2) 0.0382(3) 0.0401(7) Uani 1 1 d .
H5 H 0.2980 1.1384 -0.0268 0.048 Uiso 1 1 calc R
C6 C 0.2789(4) 1.0054(2) 0.0636(2) 0.0324(6) Uani 1 1 d .
C7 C 0.2893(4) 0.9583(2) 0.1616(2) 0.0304(5) Uani 1 1 d .
C8 C 0.2535(4) 0.9547(2) -0.0174(2) 0.0344(6) Uani 1 1 d .
H8 H 0.2641 0.9904 -0.0823 0.041 Uiso 1 1 calc R
C9 C 0.1941(5) 0.8388(3) -0.1077(2) 0.0450(8) Uani 1 1 d .
H9A H 0.2672 0.8657 -0.1683 0.054 Uiso 1 1 calc R
H9B H 0.0824 0.8740 -0.1080 0.054 Uiso 1 1 calc R
C11 C 0.1961(7) 0.7113(4) -0.2260(3) 0.0678(13) Uani 1 1 d .
H11A H 0.2116 0.6385 -0.2370 0.102 Uiso 1 1 calc R
H11B H 0.2731 0.7388 -0.2822 0.102 Uiso 1 1 calc R
H11C H 0.0863 0.7498 -0.2247 0.102 Uiso 1 1 calc R
C12 C 0.3993(5) 0.6609(3) -0.1222(3) 0.0555(10) Uani 1 1 d .
H12A H 0.4138 0.5876 -0.1301 0.083 Uiso 1 1 calc R
H12B H 0.4174 0.6705 -0.0574 0.083 Uiso 1 1 calc R
H12C H 0.4764 0.6864 -0.1802 0.083 Uiso 1 1 calc R
C13 C 0.0971(4) 0.6766(3) -0.0360(2) 0.0389(7) Uani 1 1 d .
H13A H -0.0110 0.7245 -0.0275 0.047 Uiso 1 1 calc R
H13B H 0.0960 0.6107 -0.0596 0.047 Uiso 1 1 calc R
C14 C 0.1297(4) 0.5672(2) 0.1107(2) 0.0359(6) Uani 1 1 d .
H14 H 0.1096 0.5198 0.0740 0.043 Uiso 1 1 calc R
C15 C 0.1579(4) 0.5295(2) 0.2111(2) 0.0345(6) Uani 1 1 d .
C16 C 0.1388(5) 0.4282(3) 0.2474(3) 0.0463(8) Uani 1 1 d .
H16 H 0.1082 0.3898 0.2070 0.056 Uiso 1 1 calc R
C17 C 0.1641(5) 0.3857(3) 0.3403(3) 0.0514(9) Uani 1 1 d .
H17 H 0.1499 0.3193 0.3631 0.062 Uiso 1 1 calc R
C18 C 0.2114(5) 0.4418(3) 0.4010(3) 0.0465(8) Uani 1 1 d .
H18 H 0.2286 0.4130 0.4646 0.056 Uiso 1 1 calc R
C19 C 0.2326(4) 0.5401(2) 0.3668(2) 0.0364(6) Uani 1 1 d .
C20 C 0.2071(4) 0.5860(2) 0.2712(2) 0.0313(5) Uani 1 1 d .
C021 C 0.2235(4) 0.7222(3) -0.1207(2) 0.0405(7) Uani 1 1 d .
C21 C 0.2822(6) 0.5693(4) 0.5261(3) 0.0537(9) Uani 1 1 d .
H21A H 0.3168 0.6183 0.5553 0.081 Uiso 1 1 calc R
H21B H 0.3570 0.5009 0.5255 0.081 Uiso 1 1 calc R
H21C H 0.1738 0.5664 0.5680 0.081 Uiso 1 1 calc R
Tb1 Tb 0.369821(18) 0.756424(11) 0.317976(10) 0.02859(5) Uani 1 1 d .
N1 N 0.2183(3) 0.8671(2) -0.01070(19) 0.0329(5) Uani 1 1 d .
N2 N 0.1293(3) 0.6580(2) 0.06704(19) 0.0342(5) Uani 1 1 d .
N3 N 0.0939(4) 0.8459(3) 0.4995(2) 0.0488(7) Uani 1 1 d .
N4 N 0.6417(4) 0.6288(3) 0.1607(3) 0.0553(8) Uani 1 1 d .
N5 N 0.6704(4) 0.7408(3) 0.3760(3) 0.0574(9) Uani 1 1 d .
O1 O 0.3503(3) 0.95349(18) 0.31898(18) 0.0406(5) Uani 1 1 d .
O2 O 0.2648(3) 0.86425(16) 0.19316(17) 0.0351(4) Uani 1 1 d .
O3 O 0.2322(3) 0.68093(16) 0.24227(16) 0.0346(4) Uani 1 1 d .
O4 O 0.2809(3) 0.60294(19) 0.42014(17) 0.0418(5) Uani 1 1 d .
O5 O 0.2388(3) 0.8165(2) 0.50278(19) 0.0500(6) Uani 1 1 d .
O6 O 0.0721(3) 0.8329(2) 0.4139(2) 0.0518(6) Uani 1 1 d .
O7 O -0.0192(4) 0.8855(4) 0.5743(3) 0.0900(13) Uani 1 1 d .
O8 O 0.5878(4) 0.5952(2) 0.2539(2) 0.0549(7) Uani 1 1 d .
O9 O 0.5618(4) 0.7167(2) 0.1354(2) 0.0567(7) Uani 1 1 d .
O10 O 0.7658(5) 0.5772(3) 0.0999(3) 0.0953(14) Uani 1 1 d .
O11 O 0.6502(3) 0.7867(2) 0.2905(2) 0.0473(6) Uani 1 1 d .
O12 O 0.5532(3) 0.7078(3) 0.4360(2) 0.0593(8) Uani 1 1 d .
O13 O 0.7978(5) 0.7306(5) 0.3955(4) 0.122(2) Uani 1 1 d .
O14 O -0.0798(3) 0.8652(2) 0.1852(2) 0.0414(5) Uani 1 1 d .
O15 O -0.1597(5) 0.9971(3) 0.3409(3) 0.0773(10) Uani 1 1 d .
Zn1 Zn 0.16112(4) 0.78104(3) 0.12808(2) 0.03091(7) Uani 1 1 d .
H1W H -0.147(6) 0.832(4) 0.214(4) 0.051(13) Uiso 1 1 d .
H2W H -0.097(5) 0.906(4) 0.232(4) 0.047(11) Uiso 1 1 d .

loop_
_atom_site_aniso_label
_atom_site_aniso_U_11
_atom_site_aniso_U_22
_atom_site_aniso_U_33
_atom_site_aniso_U_23
_atom_site_aniso_U_13
_atom_site_aniso_U_12
C1 0.062(2) 0.057(2) 0.056(2) -0.0122(17) -0.0310(18) -0.0204(19)
C2 0.0311(14) 0.0318(14) 0.0415(14) -0.0069(11) -0.0116(11) -0.0082(11)
C3 0.0438(18) 0.0308(15) 0.058(2) -0.0088(13) -0.0140(15) -0.0126(13)
C4 0.049(2) 0.0268(14) 0.063(2) 0.0003(14) -0.0119(16) -0.0154(14)
C5 0.0392(17) 0.0300(14) 0.0482(17) 0.0037(12) -0.0089(13) -0.0113(12)
C6 0.0309(14) 0.0278(13) 0.0377(14) 0.0013(10) -0.0083(11) -0.0096(11)
C7 0.0295(13) 0.0241(12) 0.0380(13) -0.0027(10) -0.0095(11) -0.0075(10)
C8 0.0332(14) 0.0337(14) 0.0340(13) 0.0040(11) -0.0098(11) -0.0076(11)
C9 0.062(2) 0.0500(19) 0.0313(14) 0.0025(13) -0.0204(14) -0.0221(17)
C11 0.099(4) 0.089(3) 0.0350(17) -0.0053(18) -0.025(2) -0.048(3)
C12 0.044(2) 0.060(2) 0.059(2) -0.0204(18) -0.0031(17) -0.0150(18)
C13 0.0400(16) 0.0479(18) 0.0351(14) -0.0036(12) -0.0149(12) -0.0161(14)
C14 0.0376(16) 0.0352(15) 0.0396(14) -0.0094(11) -0.0108(12) -0.0143(12)
C15 0.0360(15) 0.0313(14) 0.0388(14) -0.0030(11) -0.0084(12) -0.0148(12)
C16 0.048(2) 0.0338(16) 0.061(2) -0.0038(14) -0.0144(16) -0.0189(14)
C17 0.058(2) 0.0328(16) 0.064(2) 0.0099(15) -0.0155(18) -0.0214(16)
C18 0.054(2) 0.0377(17) 0.0497(18) 0.0126(14) -0.0169(16) -0.0187(15)
C19 0.0397(16) 0.0337(14) 0.0368(14) 0.0025(11) -0.0096(12) -0.0144(12)
C20 0.0332(14) 0.0279(13) 0.0340(13) -0.0005(10) -0.0092(11) -0.0109(11)
C021 0.0496(19) 0.0510(19) 0.0278(13) -0.0065(12) -0.0114(12) -0.0216(15)
C21 0.068(3) 0.068(3) 0.0321(15) 0.0127(15) -0.0203(16) -0.029(2)
Tb1 0.03233(8) 0.02889(7) 0.02667(6) -0.00107(4) -0.01103(5) -0.00865(5)
N1 0.0365(13) 0.0349(12) 0.0288(10) 0.0000(9) -0.0096(9) -0.0121(10)
N2 0.0381(13) 0.0368(13) 0.0321(11) -0.0050(9) -0.0115(10) -0.0136(11)
N3 0.0477(17) 0.0523(18) 0.0402(14) -0.0125(13) -0.0053(12) -0.0079(14)
N4 0.0499(19) 0.0501(19) 0.0592(19) -0.0208(15) 0.0023(15) -0.0156(15)
N5 0.0482(18) 0.061(2) 0.073(2) 0.0250(17) -0.0324(17) -0.0233(16)
O1 0.0498(13) 0.0360(11) 0.0455(12) -0.0073(9) -0.0240(10) -0.0125(10)
O2 0.0508(13) 0.0263(9) 0.0388(10) 0.0022(8) -0.0234(9) -0.0165(9)
O3 0.0513(13) 0.0294(10) 0.0320(9) 0.0039(7) -0.0191(9) -0.0186(9)
O4 0.0586(15) 0.0419(12) 0.0322(10) 0.0084(9) -0.0194(10) -0.0218(11)
O5 0.0486(15) 0.0644(17) 0.0376(12) -0.0106(11) -0.0162(10) -0.0084(12)
O6 0.0415(14) 0.0668(18) 0.0487(14) -0.0140(12) -0.0160(11) -0.0088(12)
O7 0.062(2) 0.124(3) 0.063(2) -0.045(2) 0.0060(16) -0.003(2)
O8 0.0524(16) 0.0375(13) 0.0667(17) -0.0007(12) -0.0099(13) -0.0081(12)
O9 0.0645(18) 0.0586(17) 0.0395(13) -0.0022(11) -0.0042(12) -0.0168(14)
O10 0.068(2) 0.085(3) 0.102(3) -0.048(2) 0.026(2) -0.0132(19)
O11 0.0451(14) 0.0477(14) 0.0542(14) 0.0129(11) -0.0199(11) -0.0201(11)
O12 0.0448(15) 0.084(2) 0.0582(16) 0.0250(15) -0.0252(13) -0.0305(15)
O13 0.074(2) 0.188(5) 0.136(4) 0.096(4) -0.076(3) -0.076(3)
O14 0.0387(13) 0.0437(13) 0.0410(12) -0.0043(10) -0.0080(10) -0.0125(11)
O15 0.092(3) 0.071(2) 0.072(2) -0.0239(17) -0.0426(19) 0.0019(19)
Zn1 0.03907(18) 0.02934(16) 0.02914(14) -0.00047(11) -0.01320(13) -0.01314(13)

loop_
_atom_type_symbol
_atom_type_description
_atom_type_scat_dispersion_real
_atom_type_scat_dispersion_imag
_atom_type_scat_source
C C 0.0033 0.0016 'International Tables Vol C Tables 4.2.6.8 and 6.1.1.4'
H H 0.0000 0.0000 'International Tables Vol C Tables 4.2.6.8 and 6.1.1.4'
Tb Tb -0.1723 4.1537 'International Tables Vol C Tables 4.2.6.8 and 6.1.1.4'
N N 0.0061 0.0033 'International Tables Vol C Tables 4.2.6.8 and 6.1.1.4'
O O 0.0106 0.0060 'International Tables Vol C Tables 4.2.6.8 and 6.1.1.4'
Zn Zn 0.2839 1.4301 'International Tables Vol C Tables 4.2.6.8 and 6.1.1.4'

loop_
_geom_angle_atom_site_label_1
_geom_angle_atom_site_label_2
_geom_angle_atom_site_label_3
_geom_angle
O1 C1 H1A 109.5
O1 C1 H1B 109.5
H1A C1 H1B 109.5
O1 C1 H1C 109.5
H1A C1 H1C 109.5
H1B C1 H1C 109.5
C3 C2 O1 125.8(3)
C3 C2 C7 121.3(3)
O1 C2 C7 112.9(3)
C2 C3 C4 120.1(3)
C2 C3 H3 119.9
C4 C3 H3 119.9
C5 C4 C3 119.6(3)
C5 C4 H4 120.2
C3 C4 H4 120.2
C4 C5 C6 121.3(3)
C4 C5 H5 119.3
C6 C5 H5 119.3
C7 C6 C5 118.8(3)
C7 C6 C8 124.4(3)
C5 C6 C8 116.7(3)
O2 C7 C6 123.1(3)
O2 C7 C2 118.1(3)
C6 C7 C2 118.8(3)
N1 C8 C6 128.1(3)
N1 C8 H8 116.0
C6 C8 H8 116.0
N1 C9 C021 115.5(3)
N1 C9 H9A 108.4
C021 C9 H9A 108.4
N1 C9 H9B 108.4
C021 C9 H9B 108.4
H9A C9 H9B 107.5
C021 C11 H11A 109.5
C021 C11 H11B 109.5
H11A C11 H11B 109.5
C021 C11 H11C 109.5
H11A C11 H11C 109.5
H11B C11 H11C 109.5
C021 C12 H12A 109.5
C021 C12 H12B 109.5
H12A C12 H12B 109.5
C021 C12 H12C 109.5
H12A C12 H12C 109.5
H12B C12 H12C 109.5
N2 C13 C021 113.5(3)
N2 C13 H13A 108.9
C021 C13 H13A 108.9
N2 C13 H13B 108.9
C021 C13 H13B 108.9
H13A C13 H13B 107.7
N2 C14 C15 127.4(3)
N2 C14 H14 116.3
C15 C14 H14 116.3
C20 C15 C16 119.1(3)
C20 C15 C14 123.8(3)
C16 C15 C14 117.1(3)
C17 C16 C15 121.4(3)
C17 C16 H16 119.3
C15 C16 H16 119.3
C16 C17 C18 119.9(3)
C16 C17 H17 120.0
C18 C17 H17 120.0
C19 C18 C17 119.8(3)
C19 C18 H18 120.1
C17 C18 H18 120.1
C18 C19 O4 124.9(3)
C18 C19 C20 121.5(3)
O4 C19 C20 113.6(3)
O3 C20 C15 123.5(3)
O3 C20 C19 118.2(3)
C15 C20 C19 118.3(3)
C9 C021 C13 111.7(3)
C9 C021 C11 106.6(3)
C13 C021 C11 106.1(3)
C9 C021 C12 111.5(3)
C13 C021 C12 110.9(3)
C11 C021 C12 109.8(3)
O4 C21 H21A 109.5
O4 C21 H21B 109.5
H21A C21 H21B 109.5
O4 C21 H21C 109.5
H21A C21 H21C 109.5
H21B C21 H21C 109.5
O3 Tb1 O2 66.29(7)
O3 Tb1 O8 80.72(9)
O2 Tb1 O8 116.71(9)
O3 Tb1 O4 65.46(7)
O2 Tb1 O4 128.42(8)
O8 Tb1 O4 71.77(9)
O3 Tb1 O5 119.30(9)
O2 Tb1 O5 114.98(8)
O8 Tb1 O5 128.28(10)
O4 Tb1 O5 75.28(9)
O3 Tb1 O6 75.96(9)
O2 Tb1 O6 75.44(9)
O8 Tb1 O6 146.15(10)
O4 Tb1 O6 76.34(9)
O5 Tb1 O6 50.26(8)
O3 Tb1 O9 76.32(9)
O2 Tb1 O9 69.10(9)
O8 Tb1 O9 50.87(10)
O4 Tb1 O9 114.84(9)
O5 Tb1 O9 164.37(10)
O6 Tb1 O9 141.43(10)
O3 Tb1 O12 140.08(9)
O2 Tb1 O12 152.42(9)
O8 Tb1 O12 71.04(11)
O4 Tb1 O12 78.98(9)
O5 Tb1 O12 64.29(10)
O6 Tb1 O12 113.75(9)
O9 Tb1 O12 104.73(10)
O3 Tb1 O11 142.01(9)
O2 Tb1 O11 105.49(8)
O8 Tb1 O11 70.14(10)
O4 Tb1 O11 123.64(8)
O5 Tb1 O11 98.09(9)
O6 Tb1 O11 140.16(9)
O9 Tb1 O11 66.52(10)
O12 Tb1 O11 50.13(8)
O3 Tb1 O1 127.10(7)
O2 Tb1 O1 63.21(7)
O8 Tb1 O1 136.55(9)
O4 Tb1 O1 146.01(8)
O5 Tb1 O1 71.44(9)
O6 Tb1 O1 77.27(9)
O9 Tb1 O1 99.15(9)
O12 Tb1 O1 92.55(9)
O11 Tb1 O1 68.72(8)
O3 Tb1 N4 78.98(9)
O2 Tb1 N4 93.44(10)
O8 Tb1 N4 25.58(10)
O4 Tb1 N4 94.37(9)
O5 Tb1 N4 150.26(10)
O6 Tb1 N4 154.91(10)
O9 Tb1 N4 25.40(10)
O12 Tb1 N4 86.55(11)
O11 Tb1 N4 64.15(10)
O1 Tb1 N4 118.14(9)
O3 Tb1 N3 98.15(9)
O2 Tb1 N3 95.33(9)
O8 Tb1 N3 143.46(10)
O4 Tb1 N3 74.65(9)
O5 Tb1 N3 24.97(9)
O6 Tb1 N3 25.30(9)
O9 Tb1 N3 164.42(10)
O12 Tb1 N3 88.92(10)
O11 Tb1 N3 119.79(9)
O1 Tb1 N3 72.32(9)
N4 Tb1 N3 168.75(10)
C8 N1 C9 114.7(3)
C8 N1 Zn1 123.7(2)
C9 N1 Zn1 120.8(2)
C14 N2 C13 116.7(3)
C14 N2 Zn1 126.3(2)
C13 N2 Zn1 116.9(2)
O7 N3 O5 122.0(3)
O7 N3 O6 122.0(4)
O5 N3 O6 116.0(3)
O7 N3 Tb1 178.2(3)
O5 N3 Tb1 57.60(15)
O6 N3 Tb1 58.47(16)
O10 N4 O9 122.6(4)
O10 N4 O8 120.7(4)
O9 N4 O8 116.6(3)
O10 N4 Tb1 173.4(3)
O9 N4 Tb1 59.50(17)
O8 N4 Tb1 57.50(17)
O13 N5 O12 123.6(4)
O13 N5 O11 120.0(4)
O12 N5 O11 116.4(3)
O13 N5 Tb1 176.5(5)
O12 N5 Tb1 57.66(18)
O11 N5 Tb1 58.85(17)
C2 O1 C1 116.5(3)
C2 O1 Tb1 116.09(17)
C1 O1 Tb1 124.2(2)
C7 O2 Zn1 126.93(18)
C7 O2 Tb1 124.43(18)
Zn1 O2 Tb1 108.07(9)
C20 O3 Zn1 127.70(18)
C20 O3 Tb1 123.32(18)
Zn1 O3 Tb1 108.97(9)
C19 O4 C21 116.5(3)
C19 O4 Tb1 116.27(17)
C21 O4 Tb1 127.2(2)
N3 O5 Tb1 97.43(19)
N3 O6 Tb1 96.2(2)
N4 O8 Tb1 96.9(2)
N4 O9 Tb1 95.1(2)
N5 O11 Tb1 95.9(2)
N5 O12 Tb1 97.5(2)
Zn1 O14 H1W 117(3)
Zn1 O14 H2W 114(3)
H1W O14 H2W 101(4)
O3 Zn1 N2 88.74(10)
O3 Zn1 O2 76.42(8)
N2 Zn1 O2 159.75(10)
O3 Zn1 O14 110.34(10)
N2 Zn1 O14 99.74(11)
O2 Zn1 O14 98.33(11)
O3 Zn1 N1 150.33(10)
N2 Zn1 N1 97.40(10)
O2 Zn1 N1 89.31(10)
O14 Zn1 N1 97.24(11)
O3 Zn1 Tb1 37.93(6)
N2 Zn1 Tb1 124.57(8)
O2 Zn1 Tb1 38.62(6)
O14 Zn1 Tb1 110.75(8)
N1 Zn1 Tb1 122.01(8)

loop_
_geom_bond_atom_site_label_1
_geom_bond_atom_site_label_2
_geom_bond_distance
C1 O1 1.434(4)
C1 H1A 0.9600
C1 H1B 0.9600
C1 H1C 0.9600
C2 C3 1.367(5)
C2 O1 1.382(4)
C2 C7 1.407(4)
C3 C4 1.399(6)
C3 H3 0.9300
C4 C5 1.370(5)
C4 H4 0.9300
C5 C6 1.412(4)
C5 H5 0.9300
C6 C7 1.403(4)
C6 C8 1.448(4)
C7 O2 1.327(3)
C8 N1 1.275(4)
C8 H8 0.9300
C9 N1 1.488(4)
C9 C021 1.518(5)
C9 H9A 0.9700
C9 H9B 0.9700
C11 C021 1.534(5)
C11 H11A 0.9600
C11 H11B 0.9600
C11 H11C 0.9600
C12 C021 1.537(6)
C12 H12A 0.9600
C12 H12B 0.9600
C12 H12C 0.9600
C13 N2 1.474(4)
C13 C021 1.530(5)
C13 H13A 0.9700
C13 H13B 0.9700
C14 N2 1.276(4)
C14 C15 1.449(5)
C14 H14 0.9300
C15 C20 1.398(4)
C15 C16 1.415(5)
C16 C17 1.361(6)
C16 H16 0.9300
C17 C18 1.390(6)
C17 H17 0.9300
C18 C19 1.377(5)
C18 H18 0.9300
C19 O4 1.390(4)
C19 C20 1.407(4)
C20 O3 1.335(3)
C21 O4 1.437(4)
C21 H21A 0.9600
C21 H21B 0.9600
C21 H21C 0.9600
Tb1 O3 2.293(2)
Tb1 O2 2.317(2)
Tb1 O8 2.470(3)
Tb1 O4 2.496(2)
Tb1 O5 2.497(2)
Tb1 O6 2.514(3)
Tb1 O9 2.515(3)
Tb1 O12 2.521(3)
Tb1 O11 2.545(3)
Tb1 O1 2.576(2)
Tb1 N4 2.907(3)
Tb1 N3 2.933(3)
N1 Zn1 2.061(2)
N2 Zn1 2.037(3)
N3 O7 1.216(4)
N3 O5 1.249(4)
N3 O6 1.261(4)
N4 O10 1.219(4)
N4 O9 1.252(5)
N4 O8 1.264(5)
N5 O13 1.209(5)
N5 O12 1.255(4)
N5 O11 1.271(4)
O2 Zn1 2.038(2)
O3 Zn1 2.037(2)
O14 Zn1 2.056(3)
O14 H1W 0.82(5)
O14 H2W 0.83(5)
